data_4313956
loop_
_publ_author_name
'Augusto Cingolani'
Effendy
'John V. Hanna'
'Maura Pellei'
'Claudio Pettinari'
'Carlo Santini'
'Brian W. Skelton'
'Allan H. White'

_publ_contact_author_address
;
   Department of Chemistry
   University of Western Australia
   35 Stirling Highway
   Crawley
   Western Australia 6009
   Australia
;
_publ_contact_author_email bws@crystal.uwa.edu.au
_publ_contact_author_fax (+61)_08_9380_1118
_publ_contact_author_name 'Skelton, B. W.'
_publ_contact_author_phone (+61)_08-9380_3481
_publ_section_title
;
 Crystal Structures and Vibrational and Solution and Solid-State (CPMAS)
 NMR Spectroscopic Studies in Triphenyl Phosphine, Arsine, and Stibine
 Silver(I) Bromate Systems, (R3E)xAgBrO3 (E = P, As, Sb;x= 1-4)
;
_journal_name_full 'Inorganic Chemistry'
_journal_page_first 4938
_journal_page_last 4948
_journal_paper_doi 10.1021/ic034243e
_journal_volume 42
_journal_year 2003
_chemical_formula_sum 'C74 H66 Ag Br O4 Sb4'
_chemical_formula_weight 1694.11
_space_group_IT_number 14
_symmetry_cell_setting monoclinic
_symmetry_space_group_name_Hall '-P 2ybc'
_symmetry_space_group_name_H-M 'P 1 21/c 1'
_audit_creation_date 00-12-15
_audit_creation_method Xtal3.6
_cell_angle_alpha 90.00000
_cell_angle_beta 90.005(4)
_cell_angle_gamma 90.00000
_cell_formula_units_Z 4
_cell_length_a 12.051(2)
_cell_length_b 23.289(4)
_cell_length_c 23.547(4)
_cell_measurement_reflns_used 6313
_cell_measurement_temperature 150
_cell_measurement_theta_max 24.4
_cell_measurement_theta_min 2.4
_cell_volume 6608.6(19)
_computing_cell_refinement 'Siemens SAINT (Siemens, 1995)'
_computing_data_collection 'Siemens SMART (Siemens, 1995)'
_computing_data_reduction xtal
_computing_molecular_graphics xtal
_computing_publication_material 'xtal BONDLA CIFIO'
_computing_structure_refinement 'xtal CRYLSQ'
_computing_structure_solution xtal
_diffrn_ambient_temperature 150
_diffrn_measurement_device_type
;
Bruker SMART CCD diffractometer
;
_diffrn_measurement_method '\w scans'
_diffrn_radiation_detector 'CCD area detector'
_diffrn_radiation_monochromator graphite
_diffrn_radiation_source 'sealed tube'
_diffrn_radiation_type 'Mo K\a'
_diffrn_radiation_wavelength .71073
_diffrn_reflns_av_R_equivalents .090
_diffrn_reflns_av_sigmaI/netI .104
_diffrn_reflns_limit_h_max 16
_diffrn_reflns_limit_h_min -16
_diffrn_reflns_limit_k_max 31
_diffrn_reflns_limit_k_min 0
_diffrn_reflns_limit_l_max 32
_diffrn_reflns_limit_l_min 0
_diffrn_reflns_number 105980
_diffrn_reflns_theta_max 28.99
_diffrn_reflns_theta_min 1.69
_diffrn_standards_decay_% 0
_exptl_absorpt_coefficient_mu 2.558
_exptl_absorpt_correction_T_max .84
_exptl_absorpt_correction_T_min .57
_exptl_absorpt_correction_type multi-scan
_exptl_absorpt_process_details
;
 SADABS; Sheldrick, 1996
;
_exptl_crystal_colour colourless
_exptl_crystal_density_diffrn 1.703
_exptl_crystal_description prism
_exptl_crystal_F_000 3312
_exptl_crystal_size_max .2
_exptl_crystal_size_mid .14
_exptl_crystal_size_min .12
_refine_diff_density_max 3.364
_refine_diff_density_min -2.626
_refine_ls_goodness_of_fit_all 1.627
_refine_ls_goodness_of_fit_ref 1.576
_refine_ls_hydrogen_treatment noref
_refine_ls_matrix_type full
_refine_ls_number_constraints 0
_refine_ls_number_parameters 756
_refine_ls_number_reflns 11933
_refine_ls_number_restraints 0
_refine_ls_R_factor_all .108
_refine_ls_R_factor_gt .062
_refine_ls_shift/su_max .045
_refine_ls_shift/su_mean .001
_refine_ls_structure_factor_coef F
_refine_ls_weighting_scheme calc
_refine_ls_wR_factor_all .083
_refine_ls_wR_factor_ref .066
_reflns_d_resolution_high .733
_reflns_d_resolution_low 12.022
_reflns_Friedel_coverage 0
_reflns_limit_h_max 16
_reflns_limit_h_min 0
_reflns_limit_k_max 31
_reflns_limit_k_min 0
_reflns_limit_l_max 32
_reflns_limit_l_min -32
_reflns_number_gt 12417
_reflns_number_total 17551
_reflns_threshold_expression 'F    > 4.00 sig(F   )'
_cod_data_source_file ic034243esi20030306_065213.cif
_cod_data_source_block cpmar4
_cod_original_cell_volume 6609(2)
_cod_original_sg_symbol_Hall -p_2ybc
_cod_original_formula_sum 'C74 H66 Ag1 Br1 O4 Sb4'
_cod_database_code 4313956

loop_
_symmetry_equiv_pos_as_xyz
+x,+y,+z
-x,1/2+y,1/2-z
-x,-y,-z
+x,1/2-y,1/2+z

loop_
_atom_site_label
_atom_site_fract_x
_atom_site_fract_y
_atom_site_fract_z
_atom_site_U_iso_or_equiv
_atom_site_adp_type
_atom_site_calc_flag
_atom_site_calc_attached_atom
_atom_site_occupancy
_atom_site_disorder_assembly
_atom_site_disorder_group
Ag .03841(5) .74811(2) .56147(2) .0193(3) Uani ? ? 1.00000 ? ?
Sb1 -.13055(4) .68592(2) .51632(2) .0239(3) Uani ? ? 1.00000 ? ?
C111 -.2085(6) .6328(3) .5783(3) .026(4) Uani ? ? 1.00000 ? ?
C112 -.1429(7) .5921(4) .6052(4) .035(5) Uani ? ? 1.00000 ? ?
C113 -.1863(9) .5593(4) .6483(4) .046(6) Uani ? ? 1.00000 ? ?
C114 -.2946(8) .5670(4) .6648(4) .042(5) Uani ? ? 1.00000 ? ?
C115 -.3595(8) .6073(5) .6386(4) .047(6) Uani ? ? 1.00000 ? ?
C116 -.3154(7) .6393(4) .5946(4) .039(5) Uani ? ? 1.00000 ? ?
C121 -.2739(6) .7257(3) .4818(3) .024(4) Uani ? ? 1.00000 ? ?
C122 -.3563(8) .6926(4) .4557(4) .043(5) Uani ? ? 1.00000 ? ?
C123 -.4488(8) .7189(5) .4327(4) .055(7) Uani ? ? 1.00000 ? ?
C124 -.4589(9) .7770(5) .4360(5) .058(7) Uani ? ? 1.00000 ? ?
C125 -.3815(10) .8098(5) .4586(6) .069(8) Uani ? ? 1.00000 ? ?
C126 -.2861(8) .7837(5) .4822(5) .053(7) Uani ? ? 1.00000 ? ?
C131 -.0979(6) .6242(3) .4520(3) .025(4) Uani ? ? 1.00000 ? ?
C132 -.0225(7) .6362(4) .4095(4) .033(5) Uani ? ? 1.00000 ? ?
C133 -.0028(7) .5978(5) .3657(4) .041(5) Uani ? ? 1.00000 ? ?
C134 -.0594(9) .5472(5) .3642(4) .048(6) Uani ? ? 1.00000 ? ?
C135 -.1344(9) .5336(4) .4062(4) .050(6) Uani ? ? 1.00000 ? ?
C136 -.1536(8) .5716(4) .4506(4) .040(5) Uani ? ? 1.00000 ? ?
Sb2 .12955(4) .82189(2) .48560(2) .0253(3) Uani ? ? 1.00000 ? ?
C211 .0223(7) .8798(4) .4428(3) .032(5) Uani ? ? 1.00000 ? ?
C212 -.0671(8) .8577(4) .4130(4) .040(5) Uani ? ? 1.00000 ? ?
C213 -.1391(8) .8936(5) .3856(5) .051(6) Uani ? ? 1.00000 ? ?
C214 -.1257(9) .9514(5) .3878(4) .051(6) Uani ? ? 1.00000 ? ?
C215 -.0350(9) .9738(4) .4164(5) .060(7) Uani ? ? 1.00000 ? ?
C216 .0385(9) .9381(4) .4429(5) .050(6) Uani ? ? 1.00000 ? ?
C221 .2536(6) .8791(3) .5166(3) .026(4) Uani ? ? 1.00000 ? ?
C222 .3464(7) .8942(3) .4843(3) .030(4) Uani ? ? 1.00000 ? ?
C223 .4248(7) .9302(4) .5090(4) .036(5) Uani ? ? 1.00000 ? ?
C224 .4104(8) .9502(4) .5630(4) .037(5) Uani ? ? 1.00000 ? ?
C225 .3214(8) .9349(5) .5938(4) .050(6) Uani ? ? 1.00000 ? ?
C226 .2409(8) .9001(4) .5718(4) .046(6) Uani ? ? 1.00000 ? ?
C231 .2094(7) .7863(4) .4134(3) .029(4) Uani ? ? 1.00000 ? ?
C232 .2392(7) .7286(4) .4119(4) .037(5) Uani ? ? 1.00000 ? ?
C233 .2896(8) .7063(4) .3651(4) .044(6) Uani ? ? 1.00000 ? ?
C234 .3156(8) .7415(5) .3194(4) .050(6) Uani ? ? 1.00000 ? ?
C235 .2872(9) .7993(5) .3204(5) .055(7) Uani ? ? 1.00000 ? ?
C236 .2343(8) .8216(4) .3675(4) .045(6) Uani ? ? 1.00000 ? ?
Sb3 .20433(4) .67828(2) .59799(2) .0237(3) Uani ? ? 1.00000 ? ?
C311 .3535(7) .7205(3) .6242(4) .031(5) Uani ? ? 1.00000 ? ?
C312 .4032(7) .7084(5) .6738(4) .042(5) Uani ? ? 1.00000 ? ?
C313 .4970(9) .7411(6) .6895(5) .070(8) Uani ? ? 1.00000 ? ?
C314 .5385(9) .7817(5) .6562(6) .063(8) Uani ? ? 1.00000 ? ?
C315 .4903(10) .7928(5) .6030(7) .077(9) Uani ? ? 1.00000 ? ?
C316 .3970(9) .7616(5) .5870(5) .063(7) Uani ? ? 1.00000 ? ?
C321 .2719(7) .6187(3) .5391(4) .030(4) Uani ? ? 1.00000 ? ?
C322 .2038(8) .5910(4) .5004(4) .045(6) Uani ? ? 1.00000 ? ?
C323 .2463(10) .5537(4) .4609(5) .056(7) Uani ? ? 1.00000 ? ?
C324 .3574(11) .5442(5) .4571(5) .065(8) Uani ? ? 1.00000 ? ?
C325 .4292(9) .5710(6) .4953(6) .071(8) Uani ? ? 1.00000 ? ?
C326 .3850(8) .6078(5) .5350(5) .054(6) Uani ? ? 1.00000 ? ?
C331 .1713(7) .6263(3) .6706(3) .029(4) Uani ? ? 1.00000 ? ?
C332 .0768(8) .6394(4) .7032(4) .041(5) Uani ? ? 1.00000 ? ?
C333 .0540(9) .6091(5) .7512(4) .053(6) Uani ? ? 1.00000 ? ?
C334 .1240(11) .5661(5) .7700(4) .056(7) Uani ? ? 1.00000 ? ?
C335 .2147(10) .5530(4) .7373(5) .057(7) Uani ? ? 1.00000 ? ?
C336 .2402(8) .5835(4) .6885(4) .045(6) Uani ? ? 1.00000 ? ?
Sb4 -.04688(4) .81005(2) .65013(2) .0241(3) Uani ? ? 1.00000 ? ?
C411 -.1328(7) .7743(3) .7205(3) .026(4) Uani ? ? 1.00000 ? ?
C412 -.1386(9) .8020(4) .7721(4) .048(6) Uani ? ? 1.00000 ? ?
C413 -.1942(10) .7789(5) .8165(4) .066(7) Uani ? ? 1.00000 ? ?
C414 -.2521(9) .7285(5) .8109(4) .050(6) Uani ? ? 1.00000 ? ?
C415 -.2452(9) .7007(4) .7598(4) .051(6) Uani ? ? 1.00000 ? ?
C416 -.1863(8) .7231(4) .7152(4) .039(5) Uani ? ? 1.00000 ? ?
C421 -.1616(6) .8752(3) .6251(3) .025(4) Uani ? ? 1.00000 ? ?
C422 -.1541(7) .8961(4) .5691(3) .035(5) Uani ? ? 1.00000 ? ?
C423 -.2215(8) .9402(4) .5528(4) .042(5) Uani ? ? 1.00000 ? ?
C424 -.2957(8) .9644(4) .5907(5) .046(6) Uani ? ? 1.00000 ? ?
C425 -.3050(8) .9441(4) .6452(4) .042(5) Uani ? ? 1.00000 ? ?
C426 -.2382(8) .8984(4) .6619(4) .039(5) Uani ? ? 1.00000 ? ?
C431 .0698(7) .8628(4) .6930(3) .031(4) Uani ? ? 1.00000 ? ?
C432 .1724(9) .8408(4) .7081(5) .050(6) Uani ? ? 1.00000 ? ?
C433 .2507(9) .8763(5) .7327(5) .061(7) Uani ? ? 1.00000 ? ?
C434 .2303(10) .9325(5) .7428(4) .053(6) Uani ? ? 1.00000 ? ?
C435 .1278(9) .9541(4) .7303(4) .043(6) Uani ? ? 1.00000 ? ?
C436 .0469(8) .9204(4) .7052(4) .036(5) Uani ? ? 1.00000 ? ?
Br .53188(13) .58148(6) .81182(6) .0746(9) Uani ? ? 1.00000 ? ?
O11 .4619(8) .5707(4) .8662(3) .080(6) Uani ? ? 1.00000 ? ?
O12 .6499(16) .5548(8) .8099(8) .124(6) Uiso ? ? .66700 ? ?
O13 .5160(15) .5126(6) .7766(7) .120(13) Uani ? ? .66700 ? ?
O14 .4948(13) .6091(10) .7620(6) .141(15) Uani ? ? .66700 ? ?
O1 .4596(12) .4858(7) .6710(7) .163(14) Uani ? ? 1.00000 ? ?
C1 .4066(14) .4269(9) .6700(7) .111(13) Uani ? ? 1.00000 ? ?
C2 .459(3) .3910(13) .6985(13) .208(12) Uiso ? ? 1.00000 ? ?
H112 -.06671 .58713 .59385 .04400 Uiso ? ? 1.00000 ? ?
H113 -.14079 .53073 .66660 .05700 Uiso ? ? 1.00000 ? ?
H114 -.32493 .54362 .69506 .05200 Uiso ? ? 1.00000 ? ?
H115 -.43545 .61349 .65110 .05900 Uiso ? ? 1.00000 ? ?
H116 -.36141 .66762 .57533 .04900 Uiso ? ? 1.00000 ? ?
H122 -.34792 .65111 .45422 .05500 Uiso ? ? 1.00000 ? ?
H123 -.50617 .69541 .41470 .06600 Uiso ? ? 1.00000 ? ?
H124 -.52454 .79482 .42055 .07100 Uiso ? ? 1.00000 ? ?
H125 -.39012 .85141 .45926 .08200 Uiso ? ? 1.00000 ? ?
H126 -.22720 .80749 .49841 .06600 Uiso ? ? 1.00000 ? ?
H132 .01773 .67242 .41029 .04200 Uiso ? ? 1.00000 ? ?
H133 .05015 .60695 .33621 .05200 Uiso ? ? 1.00000 ? ?
H134 -.04631 .52083 .33350 .05700 Uiso ? ? 1.00000 ? ?
H135 -.17440 .49780 .40427 .06200 Uiso ? ? 1.00000 ? ?
H136 -.20544 .56134 .48056 .04900 Uiso ? ? 1.00000 ? ?
H212 -.07844 .81649 .41167 .05000 Uiso ? ? 1.00000 ? ?
H213 -.20125 .87717 .36457 .06500 Uiso ? ? 1.00000 ? ?
H214 -.17707 .97672 .36903 .06400 Uiso ? ? 1.00000 ? ?
H215 -.02427 1.01483 .41840 .07400 Uiso ? ? 1.00000 ? ?
H216 .10245 .95366 .46180 .06400 Uiso ? ? 1.00000 ? ?
H222 .35515 .88027 .44614 .03700 Uiso ? ? 1.00000 ? ?
H223 .48963 .94112 .48766 .04600 Uiso ? ? 1.00000 ? ?
H224 .46518 .97533 .57948 .04600 Uiso ? ? 1.00000 ? ?
H225 .31408 .94898 .63247 .06200 Uiso ? ? 1.00000 ? ?
H226 .17668 .88993 .59415 .05800 Uiso ? ? 1.00000 ? ?
H232 .22306 .70420 .44426 .04700 Uiso ? ? 1.00000 ? ?
H233 .30798 .66568 .36376 .05600 Uiso ? ? 1.00000 ? ?
H234 .35406 .72592 .28682 .06200 Uiso ? ? 1.00000 ? ?
H235 .30513 .82386 .28793 .06900 Uiso ? ? 1.00000 ? ?
H236 .21452 .86217 .36909 .05800 Uiso ? ? 1.00000 ? ?
H312 .37374 .67890 .69846 .05200 Uiso ? ? 1.00000 ? ?
H313 .53283 .73302 .72545 .08500 Uiso ? ? 1.00000 ? ?
H314 .60070 .80438 .66878 .07600 Uiso ? ? 1.00000 ? ?
H315 .52295 .82131 .57683 .09600 Uiso ? ? 1.00000 ? ?
H316 .36248 .76791 .54982 .07600 Uiso ? ? 1.00000 ? ?
H322 .12403 .59827 .50151 .05600 Uiso ? ? 1.00000 ? ?
H323 .19650 .53297 .43603 .06900 Uiso ? ? 1.00000 ? ?
H324 .38655 .51993 .42735 .08000 Uiso ? ? 1.00000 ? ?
H325 .50776 .56315 .49392 .08700 Uiso ? ? 1.00000 ? ?
H326 .43496 .62749 .56087 .06500 Uiso ? ? 1.00000 ? ?
H332 .02801 .67001 .69124 .05200 Uiso ? ? 1.00000 ? ?
H333 -.01279 .61792 .77237 .06700 Uiso ? ? 1.00000 ? ?
H334 .10973 .54624 .80518 .07000 Uiso ? ? 1.00000 ? ?
H335 .26269 .52134 .74832 .07300 Uiso ? ? 1.00000 ? ?
H336 .30775 .57511 .66695 .05700 Uiso ? ? 1.00000 ? ?
H412 -.10085 .83864 .77636 .06000 Uiso ? ? 1.00000 ? ?
H413 -.19788 .79977 .85238 .07800 Uiso ? ? 1.00000 ? ?
H414 -.29531 .71271 .84141 .06200 Uiso ? ? 1.00000 ? ?
H415 -.28450 .66470 .75462 .06300 Uiso ? ? 1.00000 ? ?
H416 -.18142 .70188 .67988 .04700 Uiso ? ? 1.00000 ? ?
H422 -.10235 .87905 .54267 .04400 Uiso ? ? 1.00000 ? ?
H423 -.21624 .95533 .51444 .05200 Uiso ? ? 1.00000 ? ?
H424 -.34189 .99566 .57827 .05700 Uiso ? ? 1.00000 ? ?
H425 -.35692 .96171 .67173 .05200 Uiso ? ? 1.00000 ? ?
H426 -.24462 .88246 .69974 .04800 Uiso ? ? 1.00000 ? ?
H432 .18898 .80078 .70110 .06400 Uiso ? ? 1.00000 ? ?
H433 .32292 .86041 .74303 .07500 Uiso ? ? 1.00000 ? ?
H434 .28765 .95727 .75810 .06700 Uiso ? ? 1.00000 ? ?
H435 .10997 .99350 .73979 .05300 Uiso ? ? 1.00000 ? ?
H436 -.02491 .93622 .69607 .04500 Uiso ? ? 1.00000 ? ?
H1a .40938 .40924 .63387 .14300 Uiso ? ? 1.00000 ? ?
H1b .32948 .42873 .68179 .14300 Uiso ? ? 1.00000 ? ?
H2a .44997 .36099 .71715 .47300 Uiso ? ? 1.00000 ? ?
H2b .46529 .42107 .74451 .47300 Uiso ? ? 1.00000 ? ?
H2c .54537 .40080 .69698 .47300 Uiso ? ? 1.00000 ? ?

loop_
_atom_site_aniso_label
_atom_site_aniso_U_11
_atom_site_aniso_U_22
_atom_site_aniso_U_33
_atom_site_aniso_U_12
_atom_site_aniso_U_13
_atom_site_aniso_U_23
Ag .0165(2) .0212(3) .0202(3) -.0002(2) -.0051(2) .0004(2)
Sb1 .0188(3) .0313(3) .0216(2) -.0064(2) -.00300(19) -.0042(2)
C111 .026(4) .035(4) .018(4) .000(3) -.003(3) -.009(3)
C112 .027(5) .046(5) .032(5) .006(4) .006(4) .002(4)
C113 .053(6) .052(6) .033(5) .012(5) .005(4) .005(4)
C114 .042(6) .056(6) .029(5) -.012(5) .004(4) .003(4)
C115 .027(5) .068(7) .046(6) -.006(5) .006(4) .012(5)
C116 .025(5) .054(6) .039(5) -.006(4) -.003(4) .007(4)
C121 .017(4) .033(4) .023(4) -.008(3) -.008(3) -.001(3)
C122 .031(5) .056(6) .043(5) -.003(4) -.020(4) -.008(5)
C123 .036(6) .083(8) .046(6) .015(6) -.017(5) -.004(6)
C124 .041(6) .060(7) .073(8) .022(6) -.011(6) -.002(6)
C125 .049(7) .047(7) .110(10) .020(6) -.003(7) -.003(7)
C126 .035(6) .056(7) .069(7) .009(5) -.009(5) -.010(6)
C131 .019(4) .035(4) .020(4) .001(3) -.009(3) -.001(3)
C132 .024(4) .047(5) .029(4) .007(4) -.004(3) -.005(4)
C133 .027(5) .068(7) .028(5) .008(5) .005(4) .001(4)
C134 .054(6) .060(6) .030(5) .025(5) -.011(4) -.020(5)
C135 .064(7) .045(6) .040(6) -.006(5) .002(5) -.016(5)
C136 .047(6) .044(5) .029(5) -.012(4) -.002(4) -.010(4)
Sb2 .0250(3) .0274(3) .0236(3) -.0009(2) -.0018(2) .0062(2)
C211 .034(5) .034(5) .026(4) -.002(4) -.006(3) .008(4)
C212 .036(5) .029(5) .056(6) -.005(4) -.023(4) .002(4)
C213 .040(6) .054(6) .059(7) .007(5) -.024(5) .001(5)
C214 .053(7) .058(7) .041(6) .019(5) -.005(5) .012(5)
C215 .058(7) .032(5) .092(9) .001(5) -.034(6) .022(5)
C216 .055(7) .034(5) .061(7) -.008(5) -.029(5) .008(5)
C221 .024(4) .025(4) .029(4) .000(3) .000(3) .014(3)
C222 .032(5) .029(4) .029(4) -.003(4) .003(3) -.001(3)
C223 .034(5) .035(5) .041(5) -.007(4) .008(4) .004(4)
C224 .037(5) .034(5) .038(5) .004(4) -.012(4) .002(4)
C225 .038(6) .062(7) .050(6) .000(5) -.009(5) -.017(5)
C226 .041(6) .062(6) .036(5) -.012(5) .006(4) -.012(5)
C231 .028(4) .033(4) .025(4) -.000(4) -.004(3) .007(3)
C232 .032(5) .037(5) .041(5) -.002(4) .001(4) .004(4)
C233 .041(6) .040(5) .051(6) -.002(4) .000(5) -.009(5)
C234 .044(6) .071(7) .036(5) -.002(5) .008(4) -.017(5)
C235 .053(7) .064(7) .047(6) -.005(6) .004(5) .003(5)
C236 .054(6) .048(6) .034(5) -.000(5) .007(4) .009(4)
Sb3 .0173(2) .0263(3) .0274(3) .0035(2) -.0054(2) .0057(2)
C311 .026(4) .022(4) .046(5) .009(3) .010(4) .004(4)
C312 .029(5) .072(7) .026(5) -.016(5) -.002(4) .008(4)
C313 .043(6) .121(11) .045(6) -.033(7) -.003(5) -.020(7)
C314 .034(6) .049(7) .108(11) -.012(5) .001(6) -.032(7)
C315 .042(7) .038(6) .150(14) -.004(5) -.017(8) .026(7)
C316 .041(6) .057(7) .092(9) -.013(5) -.024(6) .033(6)
C321 .025(4) .028(4) .038(5) .004(3) -.009(4) .009(4)
C322 .043(6) .030(5) .062(7) .002(4) -.024(5) -.004(4)
C323 .071(8) .042(6) .056(7) .004(6) -.021(6) -.019(5)
C324 .084(10) .052(7) .060(8) .013(7) .005(7) -.019(6)
C325 .042(7) .086(9) .085(9) .014(6) .000(6) -.036(8)
C326 .028(5) .062(7) .070(7) .012(5) -.017(5) -.022(6)
C331 .041(5) .022(4) .022(4) -.000(4) -.011(3) -.001(3)
C332 .037(5) .040(5) .047(6) -.003(4) .001(4) .007(4)
C333 .055(7) .061(7) .042(6) -.019(6) .012(5) .003(5)
C334 .081(9) .062(7) .026(5) -.033(6) -.015(5) .011(5)
C335 .071(8) .041(6) .060(7) .002(5) -.020(6) .022(5)
C336 .050(6) .038(5) .046(6) .005(5) -.011(5) .012(4)
Sb4 .0295(3) .0246(3) .0182(2) .0013(2) -.0040(2) -.0025(2)
C411 .030(4) .032(4) .016(4) .002(3) -.002(3) .003(3)
C412 .076(8) .042(5) .025(5) -.018(5) -.000(5) -.006(4)
C413 .086(9) .101(9) .010(4) -.062(7) -.002(5) .004(5)
C414 .047(6) .072(7) .031(5) -.009(5) -.000(4) .017(5)
C415 .063(7) .045(6) .047(6) -.019(5) -.004(5) .006(5)
C416 .041(5) .050(6) .024(4) .000(4) -.006(4) -.002(4)
C421 .020(4) .027(4) .028(4) -.002(3) -.005(3) -.005(3)
C422 .029(5) .049(5) .027(4) .001(4) -.004(3) .003(4)
C423 .032(5) .040(5) .054(6) -.006(4) -.017(4) .010(4)
C424 .027(5) .041(5) .070(7) .002(4) -.008(5) .010(5)
C425 .037(5) .035(5) .052(6) .007(4) -.002(4) -.009(4)
C426 .041(5) .040(5) .036(5) -.001(4) .001(4) .002(4)
C431 .043(5) .032(4) .017(4) -.001(4) -.007(3) .005(3)
C432 .055(7) .035(5) .061(7) -.002(5) -.027(5) .004(5)
C433 .051(7) .048(6) .085(9) -.000(5) -.045(6) .005(6)
C434 .073(8) .055(6) .031(5) -.015(6) -.025(5) .003(5)
C435 .065(7) .030(5) .033(5) -.016(5) -.007(5) -.002(4)
C436 .042(5) .034(5) .031(5) -.004(4) .003(4) -.006(4)
Br .0906(10) .0776(9) .0554(7) .0218(8) .0275(7) .0265(6)
O11 .108(7) .073(6) .060(5) .018(5) .042(5) .013(4)
O13 .163(16) .072(9) .125(13) -.025(10) .100(12) -.039(9)
O14 .102(12) .27(2) .052(9) .103(14) .023(8) .081(12)
O1 .129(12) .173(14) .187(15) -.034(11) .048(11) -.018(12)
C1 .094(12) .148(17) .091(12) .029(12) -.050(10) -.051(11)

loop_
_atom_type_symbol
_atom_type_description
_atom_type_oxidation_number
_atom_type_number_in_cell
_atom_type_scat_dispersion_real
_atom_type_scat_dispersion_imag
_atom_type_scat_source
C ? 0 296 .002 .002 'Int Tables Vol IV Tables 2.2B and 2.3.1'
H ? 0 264 0 0 'Int Tables Vol IV Tables 2.2B and 2.3.1'
Ag ? 0 4 -1.085 1.101 'Int Tables Vol IV Tables 2.2B and 2.3.1'
Br ? 0 4 -.374 2.456 'Int Tables Vol IV Tables 2.2B and 2.3.1'
O ? 0 16 .008 .006 'Int Tables Vol IV Tables 2.2B and 2.3.1'
Sb ? 0 16 -.816 1.546 'Int Tables Vol IV Tables 2.2B and 2.3.1'

loop_
_diffrn_attenuator_code
_diffrn_attenuator_scale
? ?

loop_
_geom_angle_atom_site_label_1
_geom_angle_atom_site_label_2
_geom_angle_atom_site_label_3
_geom_angle_site_symmetry_1
_geom_angle_site_symmetry_2
_geom_angle_site_symmetry_3
_geom_angle
_geom_angle_publ_flag
Sb1 Ag Sb2 . . . 112.57(3) ?
Sb1 Ag Sb3 . . . 110.88(3) ?
Sb1 Ag Sb4 . . . 107.34(3) ?
Sb2 Ag Sb3 . . . 106.84(3) ?
Sb2 Ag Sb4 . . . 108.70(3) ?
Sb3 Ag Sb4 . . . 110.51(3) ?
Ag Sb1 C111 . . . 111.8(2) ?
Ag Sb1 C121 . . . 121.8(2) ?
Ag Sb1 C131 . . . 120.1(2) ?
C111 Sb1 C121 . . . 99.0(3) ?
C111 Sb1 C131 . . . 100.2(3) ?
C121 Sb1 C131 . . . 100.0(3) ?
Sb1 C111 C112 . . . 117.2(6) ?
Sb1 C111 C116 . . . 123.3(6) ?
C112 C111 C116 . . . 119.4(8) ?
C111 C112 C113 . . . 120.0(8) ?
C111 C112 H112 . . . 119.9 ?
C113 C112 H112 . . . 120.0 ?
C112 C113 C114 . . . 119.9(9) ?
C112 C113 H113 . . . 119.9 ?
C114 C113 H113 . . . 120.2 ?
C113 C114 C115 . . . 120.3(9) ?
C113 C114 H114 . . . 119.6 ?
C115 C114 H114 . . . 120.1 ?
C114 C115 C116 . . . 119.2(9) ?
C114 C115 H115 . . . 120.3 ?
C116 C115 H115 . . . 120.5 ?
C111 C116 C115 . . . 121.2(8) ?
C111 C116 H116 . . . 119.1 ?
C115 C116 H116 . . . 119.7 ?
Sb1 C121 C122 . . . 120.4(6) ?
Sb1 C121 C126 . . . 121.3(6) ?
C122 C121 C126 . . . 118.3(8) ?
C121 C122 C123 . . . 120.1(9) ?
C121 C122 H122 . . . 119.3 ?
C123 C122 H122 . . . 120.6 ?
C122 C123 C124 . . . 119.3(10) ?
C122 C123 H123 . . . 119.5 ?
C124 C123 H123 . . . 121.2 ?
C123 C124 C125 . . . 122.5(11) ?
C123 C124 H124 . . . 118.6 ?
C125 C124 H124 . . . 119.0 ?
C124 C125 C126 . . . 119.0(11) ?
C124 C125 H125 . . . 120.5 ?
C126 C125 H125 . . . 120.5 ?
C121 C126 C125 . . . 120.8(9) ?
C121 C126 H126 . . . 119.2 ?
C125 C126 H126 . . . 120.0 ?
Sb1 C131 C132 . . . 120.1(6) ?
Sb1 C131 C136 . . . 121.4(6) ?
C132 C131 C136 . . . 118.5(8) ?
C131 C132 C133 . . . 121.4(8) ?
C131 C132 H132 . . . 119.3 ?
C133 C132 H132 . . . 119.3 ?
C132 C133 C134 . . . 119.5(8) ?
C132 C133 H133 . . . 120.4 ?
C134 C133 H133 . . . 120.1 ?
C133 C134 C135 . . . 120.5(9) ?
C133 C134 H134 . . . 119.4 ?
C135 C134 H134 . . . 120.1 ?
C134 C135 C136 . . . 120.3(9) ?
C134 C135 H135 . . . 119.5 ?
C136 C135 H135 . . . 120.2 ?
C131 C136 C135 . . . 119.7(8) ?
C131 C136 H136 . . . 120.4 ?
C135 C136 H136 . . . 119.8 ?
Ag Sb2 C211 . . . 118.0(2) ?
Ag Sb2 C221 . . . 117.1(2) ?
Ag Sb2 C231 . . . 117.6(2) ?
C211 Sb2 C221 . . . 101.1(3) ?
C211 Sb2 C231 . . . 98.3(3) ?
C221 Sb2 C231 . . . 101.5(3) ?
Sb2 C211 C212 . . . 118.6(6) ?
Sb2 C211 C216 . . . 122.7(7) ?
C212 C211 C216 . . . 118.6(8) ?
C211 C212 C213 . . . 120.4(8) ?
C211 C212 H212 . . . 119.5 ?
C213 C212 H212 . . . 120.1 ?
C212 C213 C214 . . . 120.8(10) ?
C212 C213 H213 . . . 119.1 ?
C214 C213 H213 . . . 120.1 ?
C213 C214 C215 . . . 119.2(10) ?
C213 C214 H214 . . . 120.9 ?
C215 C214 H214 . . . 120.0 ?
C214 C215 C216 . . . 120.3(9) ?
C214 C215 H215 . . . 120.2 ?
C216 C215 H215 . . . 119.5 ?
C211 C216 C215 . . . 120.6(9) ?
C211 C216 H216 . . . 119.2 ?
C215 C216 H216 . . . 120.2 ?
Sb2 C221 C222 . . . 122.2(6) ?
Sb2 C221 C226 . . . 117.5(6) ?
C222 C221 C226 . . . 120.3(8) ?
C221 C222 C223 . . . 118.0(7) ?
C221 C222 H222 . . . 120.7 ?
C223 C222 H222 . . . 121.3 ?
C222 C223 C224 . . . 120.5(8) ?
C222 C223 H223 . . . 119.5 ?
C224 C223 H223 . . . 120.0 ?
C223 C224 C225 . . . 120.9(9) ?
C223 C224 H224 . . . 119.6 ?
C225 C224 H224 . . . 119.5 ?
C224 C225 C226 . . . 121.4(10) ?
C224 C225 H225 . . . 119.2 ?
C226 C225 H225 . . . 119.4 ?
C221 C226 C225 . . . 118.9(9) ?
C221 C226 H226 . . . 120.5 ?
C225 C226 H226 . . . 120.6 ?
Sb2 C231 C232 . . . 121.0(6) ?
Sb2 C231 C236 . . . 119.3(6) ?
C232 C231 C236 . . . 119.7(8) ?
C231 C232 C233 . . . 120.2(8) ?
C231 C232 H232 . . . 119.6 ?
C233 C232 H232 . . . 120.1 ?
C232 C233 C234 . . . 120.2(9) ?
C232 C233 H233 . . . 120.0 ?
C234 C233 H233 . . . 119.8 ?
C233 C234 C235 . . . 120.2(9) ?
C233 C234 H234 . . . 120.1 ?
C235 C234 H234 . . . 119.7 ?
C234 C235 C236 . . . 119.4(10) ?
C234 C235 H235 . . . 119.9 ?
C236 C235 H235 . . . 120.7 ?
C231 C236 C235 . . . 120.1(9) ?
C231 C236 H236 . . . 119.3 ?
C235 C236 H236 . . . 120.5 ?
Ag Sb3 C311 . . . 115.8(2) ?
Ag Sb3 C321 . . . 117.8(2) ?
Ag Sb3 C331 . . . 117.1(2) ?
C311 Sb3 C321 . . . 99.6(3) ?
C311 Sb3 C331 . . . 100.7(3) ?
C321 Sb3 C331 . . . 103.0(3) ?
Sb3 C311 C312 . . . 122.0(6) ?
Sb3 C311 C316 . . . 116.7(7) ?
C312 C311 C316 . . . 121.3(9) ?
C311 C312 C313 . . . 118.2(9) ?
C311 C312 H312 . . . 120.4 ?
C313 C312 H312 . . . 121.4 ?
C312 C313 C314 . . . 122.1(10) ?
C312 C313 H313 . . . 118.7 ?
C314 C313 H313 . . . 119.2 ?
C313 C314 C315 . . . 120.2(11) ?
C313 C314 H314 . . . 120.1 ?
C315 C314 H314 . . . 119.7 ?
C314 C315 C316 . . . 118.8(12) ?
C314 C315 H315 . . . 121.0 ?
C316 C315 H315 . . . 120.2 ?
C311 C316 C315 . . . 119.3(11) ?
C311 C316 H316 . . . 120.1 ?
C315 C316 H316 . . . 120.6 ?
Sb3 C321 C322 . . . 120.4(6) ?
Sb3 C321 C326 . . . 122.7(7) ?
C322 C321 C326 . . . 116.8(8) ?
C321 C322 C323 . . . 121.3(9) ?
C321 C322 H322 . . . 119.1 ?
C323 C322 H322 . . . 119.6 ?
C322 C323 C324 . . . 121.0(11) ?
C322 C323 H323 . . . 119.7 ?
C324 C323 H323 . . . 119.3 ?
C323 C324 C325 . . . 119.7(11) ?
C323 C324 H324 . . . 120.1 ?
C325 C324 H324 . . . 120.2 ?
C324 C325 C326 . . . 118.5(11) ?
C324 C325 H325 . . . 120.1 ?
C326 C325 H325 . . . 121.4 ?
C321 C326 C325 . . . 122.7(10) ?
C321 C326 H326 . . . 118.5 ?
C325 C326 H326 . . . 118.7 ?
Sb3 C331 C332 . . . 117.7(6) ?
Sb3 C331 C336 . . . 123.3(7) ?
C332 C331 C336 . . . 118.9(8) ?
C331 C332 C333 . . . 120.3(9) ?
C331 C332 H332 . . . 119.5 ?
C333 C332 H332 . . . 120.2 ?
C332 C333 C334 . . . 121.3(10) ?
C332 C333 H333 . . . 119.0 ?
C334 C333 H333 . . . 119.7 ?
C333 C334 C335 . . . 117.9(10) ?
C333 C334 H334 . . . 121.0 ?
C335 C334 H334 . . . 121.1 ?
C334 C335 C336 . . . 121.8(10) ?
C334 C335 H335 . . . 119.7 ?
C336 C335 H335 . . . 118.5 ?
C331 C336 C335 . . . 119.7(9) ?
C331 C336 H336 . . . 119.5 ?
C335 C336 H336 . . . 120.8 ?
Ag Sb4 C411 . . . 124.9(2) ?
Ag Sb4 C421 . . . 114.0(2) ?
Ag Sb4 C431 . . . 114.8(2) ?
C411 Sb4 C421 . . . 100.3(3) ?
C411 Sb4 C431 . . . 100.3(3) ?
C421 Sb4 C431 . . . 98.6(3) ?
Sb4 C411 C412 . . . 122.0(6) ?
Sb4 C411 C416 . . . 120.2(6) ?
C412 C411 C416 . . . 117.7(8) ?
C411 C412 C413 . . . 121.4(9) ?
C411 C412 H412 . . . 118.5 ?
C413 C412 H412 . . . 120.1 ?
C412 C413 C414 . . . 121.2(9) ?
C412 C413 H413 . . . 119.6 ?
C414 C413 H413 . . . 119.1 ?
C413 C414 C415 . . . 117.3(9) ?
C413 C414 H414 . . . 122.1 ?
C415 C414 H414 . . . 120.6 ?
C414 C415 C416 . . . 121.7(10) ?
C414 C415 H415 . . . 119.3 ?
C416 C415 H415 . . . 119.0 ?
C411 C416 C415 . . . 120.6(8) ?
C411 C416 H416 . . . 119.7 ?
C415 C416 H416 . . . 119.6 ?
Sb4 C421 C422 . . . 117.5(6) ?
Sb4 C421 C426 . . . 122.6(6) ?
C422 C421 C426 . . . 119.9(7) ?
C421 C422 C423 . . . 119.0(8) ?
C421 C422 H422 . . . 120.2 ?
C423 C422 H422 . . . 120.8 ?
C422 C423 C424 . . . 120.7(9) ?
C422 C423 H423 . . . 119.7 ?
C424 C423 H423 . . . 119.6 ?
C423 C424 C425 . . . 121.1(9) ?
C423 C424 H424 . . . 119.1 ?
C425 C424 H424 . . . 119.8 ?
C424 C425 C426 . . . 118.7(9) ?
C424 C425 H425 . . . 120.5 ?
C426 C425 H425 . . . 120.8 ?
C421 C426 C425 . . . 120.6(8) ?
C421 C426 H426 . . . 118.9 ?
C425 C426 H426 . . . 120.5 ?
Sb4 C431 C432 . . . 120.0(6) ?
Sb4 C431 C436 . . . 121.5(6) ?
C432 C431 C436 . . . 118.6(8) ?
C431 C432 C433 . . . 119.7(9) ?
C431 C432 H432 . . . 119.8 ?
C433 C432 H432 . . . 120.5 ?
C432 C433 C434 . . . 121.9(10) ?
C432 C433 H433 . . . 119.0 ?
C434 C433 H433 . . . 119.0 ?
C433 C434 C435 . . . 118.9(10) ?
C433 C434 H434 . . . 120.7 ?
C435 C434 H434 . . . 120.4 ?
C434 C435 C436 . . . 121.4(9) ?
C434 C435 H435 . . . 120.0 ?
C436 C435 H435 . . . 118.6 ?
C431 C436 C435 . . . 119.5(8) ?
C431 C436 H436 . . . 119.8 ?
C435 C436 H436 . . . 120.8 ?
O11 Br O12 . . . 117.1(8) ?
O11 Br O13 . . . 100.1(6) ?
O11 Br O14 . . . 126.0(7) ?
O12 Br O13 . . . 74.3(9) ?
O12 Br O14 . . . 116.6(9) ?
O13 Br O14 . . . 89.4(10) ?
O1 C1 C2 . . . 113(2) ?
O1 C1 H1a . . . 113.2 ?
O1 C1 H1b . . . 111.0 ?
C2 C1 H1a . . . 100 ?
C2 C1 H1b . . . 111 ?
H1a C1 H1b . . . 108.1 ?
C1 C2 H2a . . . 141 ?
C1 C2 H2b . . . 97 ?
C1 C2 H2c . . . 109 ?
H2a C2 H2b . . . 91 ?
H2a C2 H2c . . . 109 ?
H2b C2 H2c . . . 82 ?

loop_
_geom_bond_atom_site_label_1
_geom_bond_atom_site_label_2
_geom_bond_site_symmetry_1
_geom_bond_site_symmetry_2
_geom_bond_distance
_geom_bond_publ_flag
Ag Sb1 . . 2.7154(8) ?
Ag Sb2 . . 2.7113(8) ?
Ag Sb3 . . 2.7169(8) ?
Ag Sb4 . . 2.7379(8) ?
Sb1 C111 . . 2.132(8) ?
Sb1 C121 . . 2.122(8) ?
Sb1 C131 . . 2.125(8) ?
C111 C112 . . 1.387(12) ?
C111 C116 . . 1.352(12) ?
C112 C113 . . 1.373(13) ?
C112 H112 . . .963 ?
C113 C114 . . 1.374(14) ?
C113 H113 . . .964 ?
C114 C115 . . 1.368(14) ?
C114 H114 . . .968 ?
C115 C116 . . 1.384(14) ?
C115 H115 . . .972 ?
C116 H116 . . .973 ?
C121 C122 . . 1.400(12) ?
C121 C126 . . 1.358(14) ?
C122 C123 . . 1.382(14) ?
C122 H122 . . .973 ?
C123 C124 . . 1.362(17) ?
C123 H123 . . .977 ?
C124 C125 . . 1.317(17) ?
C124 H124 . . .965 ?
C125 C126 . . 1.414(16) ?
C125 H125 . . .974 ?
C126 H126 . . .978 ?
C131 C132 . . 1.380(11) ?
C131 C136 . . 1.398(12) ?
C132 C133 . . 1.384(13) ?
C132 H132 . . .973 ?
C133 C134 . . 1.363(15) ?
C133 H133 . . .967 ?
C134 C135 . . 1.376(14) ?
C134 H134 . . .961 ?
C135 C136 . . 1.388(13) ?
C135 H135 . . .965 ?
C136 H136 . . .973 ?
Sb2 C211 . . 2.123(8) ?
Sb2 C221 . . 2.130(8) ?
Sb2 C231 . . 2.122(8) ?
C211 C212 . . 1.384(12) ?
C211 C216 . . 1.373(13) ?
C212 C213 . . 1.367(14) ?
C212 H212 . . .971 ?
C213 C214 . . 1.355(15) ?
C213 H213 . . .976 ?
C214 C215 . . 1.385(16) ?
C214 H214 . . .964 ?
C215 C216 . . 1.365(15) ?
C215 H215 . . .966 ?
C216 H216 . . .960 ?
C221 C222 . . 1.398(11) ?
C221 C226 . . 1.399(12) ?
C222 C223 . . 1.390(12) ?
C222 H222 . . .962 ?
C223 C224 . . 1.366(13) ?
C223 H223 . . .963 ?
C224 C225 . . 1.342(14) ?
C224 H224 . . .964 ?
C225 C226 . . 1.365(14) ?
C225 H225 . . .973 ?
C226 H226 . . .966 ?
C231 C232 . . 1.391(12) ?
C231 C236 . . 1.391(12) ?
C232 C233 . . 1.361(14) ?
C232 H232 . . .970 ?
C233 C234 . . 1.389(14) ?
C233 H233 . . .973 ?
C234 C235 . . 1.389(16) ?
C234 H234 . . .967 ?
C235 C236 . . 1.381(15) ?
C235 H235 . . .978 ?
C236 H236 . . .975 ?
Sb3 C311 . . 2.139(8) ?
Sb3 C321 . . 2.125(8) ?
Sb3 C331 . . 2.133(8) ?
C311 C312 . . 1.343(12) ?
C311 C316 . . 1.401(14) ?
C312 C313 . . 1.411(15) ?
C312 H312 . . .967 ?
C313 C314 . . 1.327(18) ?
C313 H313 . . .969 ?
C314 C315 . . 1.40(2) ?
C314 H314 . . .964 ?
C315 C316 . . 1.390(16) ?
C315 H315 . . .988 ?
C316 H316 . . .980 ?
C321 C322 . . 1.384(13) ?
C321 C326 . . 1.390(12) ?
C322 C323 . . 1.373(15) ?
C322 H322 . . .977 ?
C323 C324 . . 1.360(19) ?
C323 H323 . . .968 ?
C324 C325 . . 1.396(18) ?
C324 H324 . . .966 ?
C325 C326 . . 1.375(17) ?
C325 H325 . . .965 ?
C326 H326 . . .972 ?
C331 C332 . . 1.407(13) ?
C331 C336 . . 1.363(13) ?
C332 C333 . . 1.359(14) ?
C332 H332 . . .967 ?
C333 C334 . . 1.382(16) ?
C333 H333 . . .970 ?
C334 C335 . . 1.371(17) ?
C334 H334 . . .964 ?
C335 C336 . . 1.388(15) ?
C335 H335 . . .971 ?
C336 H336 . . .979 ?
Sb4 C411 . . 2.123(8) ?
Sb4 C421 . . 2.136(8) ?
Sb4 C431 . . 2.123(8) ?
C411 C412 . . 1.378(12) ?
C411 C416 . . 1.361(13) ?
C412 C413 . . 1.353(14) ?
C412 H412 . . .972 ?
C413 C414 . . 1.371(17) ?
C413 H413 . . .976 ?
C414 C415 . . 1.368(14) ?
C414 H414 . . .961 ?
C415 C416 . . 1.371(14) ?
C415 H415 . . .972 ?
C416 H416 . . .971 ?
C421 C422 . . 1.408(11) ?
C421 C426 . . 1.377(12) ?
C422 C423 . . 1.365(13) ?
C422 H422 . . .967 ?
C423 C424 . . 1.382(14) ?
C423 H423 . . .972 ?
C424 C425 . . 1.373(15) ?
C424 H424 . . .962 ?
C425 C426 . . 1.393(13) ?
C425 H425 . . .974 ?
C426 H426 . . .967 ?
C431 C432 . . 1.384(14) ?
C431 C436 . . 1.400(12) ?
C432 C433 . . 1.382(15) ?
C432 H432 . . .968 ?
C433 C434 . . 1.352(15) ?
C433 H433 . . .977 ?
C434 C435 . . 1.365(16) ?
C434 H434 . . .970 ?
C435 C436 . . 1.383(13) ?
C435 H435 . . .969 ?
C436 H436 . . .965 ?
Br O11 . . 1.555(9) ?
Br O12 . . 1.553(19) ?
Br O13 . . 1.817(15) ?
Br O14 . . 1.411(16) ?
O1 C1 . . 1.51(3) ?
C1 C2 . . 1.25(4) ?
C1 H1a . . .945 ?
C1 H1b . . .972 ?
C2 H2a . . .83 ?
C2 H2b . . 1.29 ?
C2 H2c . . 1.06 ?

loop_
_geom_hbond_atom_site_label_D
_geom_hbond_atom_site_label_H
_geom_hbond_atom_site_label_A
_geom_hbond_site_symmetry_D
_geom_hbond_site_symmetry_H
_geom_hbond_site_symmetry_A
_geom_hbond_distance_DH
_geom_hbond_distance_HA
_geom_hbond_distance_DA
_geom_hbond_angle_DHA
_geom_hbond_publ_flag
? ? ? ? ? ? ? ? ? ? ?

loop_
_geom_torsion_atom_site_label_1
_geom_torsion_atom_site_label_2
_geom_torsion_atom_site_label_3
_geom_torsion_atom_site_label_4
_geom_torsion_site_symmetry_1
_geom_torsion_site_symmetry_2
_geom_torsion_site_symmetry_3
_geom_torsion_site_symmetry_4
_geom_torsion
_geom_torsion_publ_flag
? ? ? ? ? ? ? ? ? ?
